data_7251357
loop_
_publ_author_name
'Zhong, Fu-Hui'
'Liu, Chen-Yang'
'Zheng, Xiao-Yue'
'Cao, Chen'
'Peng, Yan'
'Hu, Zhao-Bo'
'Liu, Sui-Jun'
'Wen, He-Rui'

_publ_section_title
;
 Base and Anion Regulated Synthesis of Dysprosium Compounds
;
_journal_name_full CrystEngComm
_journal_paper_doi 10.1039/D5CE00940E
_journal_year 2025
_chemical_formula_moiety 'C38 H44 Cl2 Dy2 N8 O4, 2(Cl), 1[]'
_chemical_formula_sum 'C38 H44 Cl4 Dy2 N8 O4'
_chemical_formula_weight 1143.61
_chemical_name_systematic 2
_space_group_crystal_system triclinic
_space_group_IT_number 2
_space_group_name_Hall '-P 1'
_space_group_name_H-M_alt 'P -1'
_atom_sites_solution_hydrogens mixed
_audit_creation_date 2025-05-27
_audit_creation_method
;
Olex2 1.5-alpha
(compiled 2024.11.02 svn.r19aeb66f for OlexSys, GUI svn.r7078)
;
_audit_update_record
;
2025-05-27 deposited with the CCDC.	2025-11-28 downloaded from the CCDC.
;
_cell_angle_alpha 86.868(2)
_cell_angle_beta 60.809(2)
_cell_angle_gamma 75.300(2)
_cell_formula_units_Z 1
_cell_length_a 11.1619(7)
_cell_length_b 11.1679(7)
_cell_length_c 11.4098(7)
_cell_measurement_reflns_used 9900
_cell_measurement_temperature 273.15
_cell_measurement_theta_max 27.59
_cell_measurement_theta_min 2.90
_cell_volume 1196.98(13)
_computing_molecular_graphics 'Olex2 1.5-alpha (Dolomanov et al., 2009)'
_computing_publication_material 'Olex2 1.5-alpha (Dolomanov et al., 2009)'
_computing_structure_refinement 'SHELXL 2019/2 (Sheldrick, 2015)'
_diffrn_ambient_temperature 273.15
_diffrn_measured_fraction_theta_full 0.996
_diffrn_measured_fraction_theta_max 0.996
_diffrn_measurement_device_type 'CCD area detector'
_diffrn_measurement_method 'phi and omega scans'
_diffrn_radiation_type MoK\a
_diffrn_radiation_wavelength 0.71073
_diffrn_reflns_av_R_equivalents 0.0291
_diffrn_reflns_av_unetI/netI 0.0278
_diffrn_reflns_Laue_measured_fraction_full 0.996
_diffrn_reflns_Laue_measured_fraction_max 0.996
_diffrn_reflns_limit_h_max 13
_diffrn_reflns_limit_h_min -13
_diffrn_reflns_limit_k_max 13
_diffrn_reflns_limit_k_min -13
_diffrn_reflns_limit_l_max 13
_diffrn_reflns_limit_l_min -13
_diffrn_reflns_number 15097
_diffrn_reflns_point_group_measured_fraction_full 0.996
_diffrn_reflns_point_group_measured_fraction_max 0.996
_diffrn_reflns_theta_full 25.027
_diffrn_reflns_theta_max 25.027
_diffrn_reflns_theta_min 3.101
_exptl_absorpt_coefficient_mu 3.364
_exptl_crystal_colour 'clear light colourless'
_exptl_crystal_colour_lustre clear
_exptl_crystal_colour_modifier light
_exptl_crystal_colour_primary colourless
_exptl_crystal_density_diffrn 1.586
_exptl_crystal_description block
_exptl_crystal_F_000 560
_exptl_crystal_size_max 0.06
_exptl_crystal_size_mid 0.03
_exptl_crystal_size_min 0.02
_refine_diff_density_max 1.647
_refine_diff_density_min -1.068
_refine_diff_density_rms 0.095
_refine_ls_extinction_method none
_refine_ls_goodness_of_fit_ref 1.198
_refine_ls_hydrogen_treatment mixed
_refine_ls_matrix_type full
_refine_ls_number_parameters 246
_refine_ls_number_reflns 4221
_refine_ls_number_restraints 72
_refine_ls_restrained_S_all 1.195
_refine_ls_R_factor_all 0.0304
_refine_ls_R_factor_gt 0.0265
_refine_ls_shift/su_max 0.000
_refine_ls_shift/su_mean 0.000
_refine_ls_structure_factor_coef Fsqd
_refine_ls_weighting_details 'w=1/[\s^2^(Fo^2^)+2.8634P] where P=(Fo^2^+2Fc^2^)/3'
_refine_ls_weighting_scheme calc
_refine_ls_wR_factor_gt 0.0568
_refine_ls_wR_factor_ref 0.0594
_reflns_Friedel_coverage 0.000
_reflns_number_gt 3903
_reflns_number_total 4221
_reflns_threshold_expression 'I > 2\s(I)'
_cod_data_source_file d5ce00940e2.cif
_cod_data_source_block 123_sq
_cod_database_code 7251357
_shelx_shelxl_version_number 2019/2
_shelx_space_group_comment
;
The symmetry employed for this shelxl refinement is uniquely defined
by the following loop, which should always be used as a source of
symmetry information in preference to the above space-group names.
They are only intended as comments.
;
_shelx_estimated_absorpt_t_max 0.936
_shelx_estimated_absorpt_t_min 0.824
_olex2_refinement_description
;
1. Fixed Uiso
 At 1.2 times of:
  All C(H) groups, All C(H,H) groups
 At 1.5 times of:
  All C(H,H,H) groups
2. Rigid body (RIGU) restrains
 C18, C17, C16, C15, C14, N2
 with sigma for 1-2 distances of 0.01 and sigma for 1-3 distances of 0.02
 N2, C18, C17, C16, C15, C14
 with sigma for 1-2 distances of 0.001 and sigma for 1-3 distances of 0.002
 C2, C1, N1, C5, C4, C3
 with sigma for 1-2 distances of 0.01 and sigma for 1-3 distances of 0.02
 N2, C14, C15, C16, C18
 with sigma for 1-2 distances of 0.01 and sigma for 1-3 distances of 0.02
3.a Secondary CH2 refined with riding coordinates:
 C6(H6A,H6B), C7(H7A,H7B), C13(H13A,H13B)
3.b Aromatic/amide H refined with riding coordinates:
 C15(H15), C16(H16), C17(H17), C18(H18), C12(H12), C9(H9), C1(H1A), C11(H11),
 C4(H4), C3(H3), C10(H10), C2(H2)
3.c Fitted hexagon refined as free rotating group:
 C14(C15,C16,C17,C18,N2)
3.d Idealised Me refined as rotating group:
 C19(H19A,H19B,H19C)
;
_platon_squeeze_void_probe_radius 1.20
_olex2_submission_special_instructions 'No special instructions were received'

loop_
_space_group_symop_operation_xyz
'x, y, z'
'-x, -y, -z'

loop_
_atom_site_label
_atom_site_type_symbol
_atom_site_fract_x
_atom_site_fract_y
_atom_site_fract_z
_atom_site_U_iso_or_equiv
_atom_site_adp_type
_atom_site_occupancy
_atom_site_site_symmetry_order
_atom_site_calc_flag
_atom_site_refinement_flags_posn
_atom_site_refinement_flags_adp
_atom_site_refinement_flags_occupancy
_atom_site_disorder_assembly
_atom_site_disorder_group
Dy1 Dy 0.45910(2) 0.43845(2) 0.16303(2) 0.02700(7) Uani 1 1 d . . . . .
Cl1 Cl 0.66511(14) 0.49680(12) 0.18478(14) 0.0541(3) Uani 1 1 d . . . . .
O1 O 0.5405(3) 0.3882(3) -0.0524(3) 0.0314(7) Uani 1 1 d . . . . .
O2 O 0.3202(3) 0.6007(3) 0.3537(3) 0.0421(7) Uani 1 1 d . . . . .
N4 N 0.3418(4) 0.2587(3) 0.1791(3) 0.0304(7) Uani 1 1 d . . . . .
N3 N 0.2065(4) 0.5055(3) 0.1920(4) 0.0357(8) Uani 1 1 d . . . . .
N1 N 0.6283(4) 0.2160(3) 0.1243(4) 0.0392(9) Uani 1 1 d . . . . .
C8 C 0.1543(4) 0.4220(4) 0.1633(4) 0.0349(10) Uani 1 1 d . . . . .
C5 C 0.5800(5) 0.1182(4) 0.1212(4) 0.0362(10) Uani 1 1 d . . . . .
C14 C 0.3292(3) 0.2341(2) 0.3981(3) 0.0365(9) Uani 1 1 d G . . . .
C15 C 0.3350(4) 0.1451(2) 0.4866(3) 0.0520(12) Uani 1 1 d G . . . .
H15 H 0.294080 0.079720 0.496555 0.062 Uiso 1 1 calc R U . . .
C16 C 0.4022(4) 0.1538(3) 0.5600(3) 0.0608(13) Uani 1 1 d G . . . .
H16 H 0.406086 0.094304 0.619198 0.073 Uiso 1 1 calc R U . . .
C17 C 0.4634(4) 0.2516(3) 0.5451(3) 0.0621(13) Uani 1 1 d G . . . .
H17 H 0.508285 0.257429 0.594245 0.075 Uiso 1 1 calc R U . . .
C18 C 0.4575(3) 0.3406(3) 0.4567(3) 0.0556(12) Uani 1 1 d G . . . .
H18 H 0.498478 0.405972 0.446649 0.067 Uiso 1 1 calc R U . . .
N2 N 0.3904(3) 0.3318(2) 0.3832(2) 0.0385(8) Uani 1 1 d G . . . .
C12 C 0.1292(5) 0.6241(4) 0.2214(5) 0.0480(12) Uani 1 1 d . . . . .
H12 H 0.165088 0.682851 0.239783 0.058 Uiso 1 1 calc R U . . .
C6 C 0.4508(5) 0.1427(4) 0.1060(4) 0.0361(10) Uani 1 1 d . . . . .
H6A H 0.479688 0.145839 0.010991 0.043 Uiso 1 1 calc R U . . .
H6B H 0.408227 0.073540 0.137549 0.043 Uiso 1 1 calc R U . . .
C7 C 0.2495(5) 0.2939(4) 0.1165(5) 0.0367(10) Uani 1 1 d . . . . .
H7A H 0.191905 0.235459 0.137778 0.044 Uiso 1 1 calc R U . . .
H7B H 0.308870 0.288104 0.019358 0.044 Uiso 1 1 calc R U . . .
C13 C 0.2544(5) 0.2387(4) 0.3218(4) 0.0409(11) Uani 1 1 d . . . . .
H13A H 0.167667 0.305464 0.362091 0.049 Uiso 1 1 calc R U . . .
H13B H 0.228112 0.161383 0.327270 0.049 Uiso 1 1 calc R U . . .
C9 C 0.0233(5) 0.4558(5) 0.1685(5) 0.0482(12) Uani 1 1 d . . . . .
H9 H -0.011945 0.396039 0.150798 0.058 Uiso 1 1 calc R U . . .
C1 C 0.7517(5) 0.1920(5) 0.1251(6) 0.0557(13) Uani 1 1 d . . . . .
H1A H 0.786560 0.258631 0.127279 0.067 Uiso 1 1 calc R U . . .
C11 C -0.0009(5) 0.6637(5) 0.2259(6) 0.0559(14) Uani 1 1 d . . . . .
H11 H -0.051040 0.746958 0.246342 0.067 Uiso 1 1 calc R U . . .
C4 C 0.6520(6) -0.0026(4) 0.1211(5) 0.0510(13) Uani 1 1 d . . . . .
H4 H 0.614957 -0.068396 0.121207 0.061 Uiso 1 1 calc R U . . .
C3 C 0.7785(6) -0.0241(5) 0.1209(6) 0.0613(15) Uani 1 1 d . . . . .
H3 H 0.828969 -0.104774 0.119382 0.074 Uiso 1 1 calc R U . . .
C10 C -0.0539(5) 0.5773(5) 0.1996(6) 0.0586(14) Uani 1 1 d . . . . .
H10 H -0.141625 0.600893 0.202863 0.070 Uiso 1 1 calc R U . . .
C19 C 0.2024(7) 0.6118(6) 0.4846(6) 0.0750(19) Uani 1 1 d . . . . .
H19A H 0.159914 0.544617 0.494009 0.113 Uiso 1 1 calc R U . . .
H19B H 0.133788 0.689410 0.498615 0.113 Uiso 1 1 calc R U . . .
H19C H 0.233411 0.608983 0.549963 0.113 Uiso 1 1 calc R U . . .
C2 C 0.8298(6) 0.0739(6) 0.1229(6) 0.0643(16) Uani 1 1 d . . . . .
H2 H 0.915453 0.061315 0.122703 0.077 Uiso 1 1 calc R U . . .
H1 H 0.568(6) 0.326(5) -0.090(5) 0.053(17) Uiso 1 1 d . . . . .
Cl2 Cl 0.32752(15) 0.86047(11) 0.26622(13) 0.0554(3) Uani 1 1 d . . . . .

loop_
_atom_site_aniso_label
_atom_site_aniso_U_11
_atom_site_aniso_U_22
_atom_site_aniso_U_33
_atom_site_aniso_U_23
_atom_site_aniso_U_13
_atom_site_aniso_U_12
Dy1 0.02814(11) 0.02709(11) 0.03135(11) 0.00476(8) -0.01685(9) -0.01181(8)
Cl1 0.0480(7) 0.0627(8) 0.0729(9) 0.0047(7) -0.0399(7) -0.0266(6)
O1 0.0393(17) 0.0250(16) 0.0294(15) 0.0005(13) -0.0149(13) -0.0110(13)
O2 0.0468(19) 0.0410(17) 0.0325(16) -0.0005(14) -0.0129(15) -0.0150(15)
N4 0.0333(19) 0.0298(18) 0.0325(18) 0.0047(15) -0.0176(16) -0.0130(15)
N3 0.0276(19) 0.0336(19) 0.048(2) 0.0040(17) -0.0198(17) -0.0084(15)
N1 0.037(2) 0.040(2) 0.043(2) 0.0026(17) -0.0218(18) -0.0078(17)
C8 0.031(2) 0.043(2) 0.039(2) 0.009(2) -0.020(2) -0.0182(19)
C5 0.043(3) 0.035(2) 0.025(2) 0.0025(18) -0.0136(19) -0.0092(19)
C14 0.040(2) 0.0340(17) 0.0285(19) 0.0044(14) -0.0117(17) -0.0087(16)
C15 0.064(3) 0.047(2) 0.041(2) 0.0163(19) -0.023(2) -0.015(2)
C16 0.072(3) 0.063(3) 0.045(3) 0.012(2) -0.031(3) -0.010(2)
C17 0.076(3) 0.066(3) 0.049(3) 0.012(2) -0.038(3) -0.012(2)
C18 0.075(3) 0.059(3) 0.049(2) 0.006(2) -0.042(3) -0.017(2)
N2 0.053(2) 0.0389(17) 0.0285(17) 0.0094(14) -0.0222(16) -0.0157(16)
C12 0.040(3) 0.039(3) 0.070(3) 0.002(2) -0.032(3) -0.007(2)
C6 0.050(3) 0.024(2) 0.042(2) 0.0031(18) -0.027(2) -0.0134(19)
C7 0.041(3) 0.036(2) 0.046(3) 0.006(2) -0.028(2) -0.019(2)
C13 0.041(3) 0.047(3) 0.040(3) 0.013(2) -0.019(2) -0.024(2)
C9 0.040(3) 0.056(3) 0.065(3) 0.010(3) -0.034(3) -0.021(2)
C1 0.044(3) 0.059(3) 0.068(4) 0.000(3) -0.032(3) -0.008(2)
C11 0.037(3) 0.049(3) 0.078(4) 0.002(3) -0.031(3) 0.002(2)
C4 0.066(3) 0.036(3) 0.051(3) 0.004(2) -0.033(3) -0.005(2)
C3 0.056(3) 0.055(3) 0.060(4) 0.004(3) -0.030(3) 0.011(3)
C10 0.037(3) 0.068(4) 0.082(4) 0.009(3) -0.039(3) -0.010(3)
C19 0.081(4) 0.061(4) 0.048(3) -0.001(3) -0.006(3) -0.014(3)
C2 0.048(3) 0.078(4) 0.067(4) -0.004(3) -0.036(3) 0.004(3)
Cl2 0.0696(9) 0.0364(6) 0.0541(7) 0.0053(6) -0.0243(7) -0.0174(6)

loop_
_atom_type_symbol
_atom_type_description
_atom_type_scat_dispersion_real
_atom_type_scat_dispersion_imag
_atom_type_scat_source
C C 0.0033 0.0016 'International Tables Vol C Tables 4.2.6.8 and 6.1.1.4'
H H 0.0000 0.0000 'International Tables Vol C Tables 4.2.6.8 and 6.1.1.4'
Cl Cl 0.1484 0.1585 'International Tables Vol C Tables 4.2.6.8 and 6.1.1.4'
Dy Dy -0.1892 4.4098 'International Tables Vol C Tables 4.2.6.8 and 6.1.1.4'
N N 0.0061 0.0033 'International Tables Vol C Tables 4.2.6.8 and 6.1.1.4'
O O 0.0106 0.0060 'International Tables Vol C Tables 4.2.6.8 and 6.1.1.4'

loop_
_geom_angle_atom_site_label_1
_geom_angle_atom_site_label_2
_geom_angle_atom_site_label_3
_geom_angle
_geom_angle_site_symmetry_1
_geom_angle_site_symmetry_3
_geom_angle_publ_flag
O1 Dy1 Cl1 83.73(8) 2_665 . ?
O1 Dy1 Cl1 107.83(8) . . ?
O1 Dy1 O1 70.31(12) . 2_665 ?
O1 Dy1 O2 147.50(11) . . ?
O1 Dy1 O2 79.05(10) 2_665 . ?
O1 Dy1 N4 130.24(10) 2_665 . ?
O1 Dy1 N4 78.78(10) . . ?
O1 Dy1 N3 88.04(11) . . ?
O1 Dy1 N3 76.53(11) 2_665 . ?
O1 Dy1 N1 77.62(11) . . ?
O1 Dy1 N1 137.63(11) 2_665 . ?
O1 Dy1 N2 138.56(9) . . ?
O1 Dy1 N2 150.61(10) 2_665 . ?
O2 Dy1 Cl1 78.54(8) . . ?
O2 Dy1 N4 115.32(10) . . ?
O2 Dy1 N3 74.26(11) . . ?
O2 Dy1 N1 134.49(11) . . ?
O2 Dy1 N2 71.58(9) . . ?
N4 Dy1 Cl1 143.93(8) . . ?
N4 Dy1 N1 66.12(11) . . ?
N3 Dy1 Cl1 148.85(8) . . ?
N3 Dy1 N4 64.13(11) . . ?
N3 Dy1 N1 129.98(11) . . ?
N1 Dy1 Cl1 80.45(8) . . ?
N2 Dy1 Cl1 89.49(7) . . ?
N2 Dy1 N4 66.44(9) . . ?
N2 Dy1 N3 95.98(10) . . ?
N2 Dy1 N1 68.33(10) . . ?
Dy1 O1 Dy1 109.69(12) . 2_665 ?
Dy1 O1 H1 130(4) . . ?
Dy1 O1 H1 120(4) 2_665 . ?
C19 O2 Dy1 135.5(3) . . ?
C6 N4 Dy1 111.0(2) . . ?
C6 N4 C7 108.0(3) . . ?
C7 N4 Dy1 109.1(2) . . ?
C13 N4 Dy1 109.5(2) . . ?
C13 N4 C6 110.0(3) . . ?
C13 N4 C7 109.2(3) . . ?
C8 N3 Dy1 119.7(3) . . ?
C12 N3 Dy1 122.5(3) . . ?
C12 N3 C8 117.5(4) . . ?
C5 N1 Dy1 117.8(3) . . ?
C1 N1 Dy1 124.4(3) . . ?
C1 N1 C5 117.2(4) . . ?
N3 C8 C7 116.2(4) . . ?
N3 C8 C9 121.7(4) . . ?
C9 C8 C7 122.0(4) . . ?
N1 C5 C6 117.6(4) . . ?
N1 C5 C4 122.2(4) . . ?
C4 C5 C6 120.0(4) . . ?
C15 C14 N2 120.0 . . ?
C15 C14 C13 124.8(2) . . ?
N2 C14 C13 115.1(2) . . ?
C14 C15 H15 120.0 . . ?
C16 C15 C14 120.0 . . ?
C16 C15 H15 120.0 . . ?
C15 C16 H16 120.0 . . ?
C15 C16 C17 120.0 . . ?
C17 C16 H16 120.0 . . ?
C16 C17 H17 120.0 . . ?
C16 C17 C18 120.0 . . ?
C18 C17 H17 120.0 . . ?
C17 C18 H18 120.0 . . ?
C17 C18 N2 120.0 . . ?
N2 C18 H18 120.0 . . ?
C14 N2 Dy1 116.84(13) . . ?
C18 N2 Dy1 119.10(13) . . ?
C18 N2 C14 120.0 . . ?
N3 C12 H12 118.2 . . ?
N3 C12 C11 123.5(4) . . ?
C11 C12 H12 118.2 . . ?
N4 C6 C5 114.8(3) . . ?
N4 C6 H6A 108.6 . . ?
N4 C6 H6B 108.6 . . ?
C5 C6 H6A 108.6 . . ?
C5 C6 H6B 108.6 . . ?
H6A C6 H6B 107.6 . . ?
N4 C7 C8 112.6(3) . . ?
N4 C7 H7A 109.1 . . ?
N4 C7 H7B 109.1 . . ?
C8 C7 H7A 109.1 . . ?
C8 C7 H7B 109.1 . . ?
H7A C7 H7B 107.8 . . ?
N4 C13 H13A 109.2 . . ?
N4 C13 H13B 109.2 . . ?
C14 C13 N4 112.2(3) . . ?
C14 C13 H13A 109.2 . . ?
C14 C13 H13B 109.2 . . ?
H13A C13 H13B 107.9 . . ?
C8 C9 H9 120.2 . . ?
C10 C9 C8 119.6(4) . . ?
C10 C9 H9 120.2 . . ?
N1 C1 H1A 118.2 . . ?
N1 C1 C2 123.5(5) . . ?
C2 C1 H1A 118.2 . . ?
C12 C11 H11 120.9 . . ?
C10 C11 C12 118.3(5) . . ?
C10 C11 H11 120.9 . . ?
C5 C4 H4 120.4 . . ?
C3 C4 C5 119.2(5) . . ?
C3 C4 H4 120.4 . . ?
C4 C3 H3 120.3 . . ?
C2 C3 C4 119.4(5) . . ?
C2 C3 H3 120.3 . . ?
C9 C10 H10 120.3 . . ?
C11 C10 C9 119.4(4) . . ?
C11 C10 H10 120.3 . . ?
O2 C19 H19A 109.5 . . ?
O2 C19 H19B 109.5 . . ?
O2 C19 H19C 109.5 . . ?
H19A C19 H19B 109.5 . . ?
H19A C19 H19C 109.5 . . ?
H19B C19 H19C 109.5 . . ?
C1 C2 H2 120.8 . . ?
C3 C2 C1 118.5(5) . . ?
C3 C2 H2 120.8 . . ?

loop_
_geom_bond_atom_site_label_1
_geom_bond_atom_site_label_2
_geom_bond_distance
_geom_bond_site_symmetry_2
_geom_bond_publ_flag
Dy1 Cl1 2.6663(11) . ?
Dy1 O1 2.213(3) . ?
Dy1 O1 2.253(3) 2_665 ?
Dy1 O2 2.477(3) . ?
Dy1 N4 2.615(3) . ?
Dy1 N3 2.581(3) . ?
Dy1 N1 2.619(4) . ?
Dy1 N2 2.564(2) . ?
O1 H1 0.75(5) . ?
O2 C19 1.413(6) . ?
N4 C6 1.477(5) . ?
N4 C7 1.486(5) . ?
N4 C13 1.475(5) . ?
N3 C8 1.345(5) . ?
N3 C12 1.341(6) . ?
N1 C5 1.343(5) . ?
N1 C1 1.340(6) . ?
C8 C7 1.490(6) . ?
C8 C9 1.387(6) . ?
C5 C6 1.491(6) . ?
C5 C4 1.384(6) . ?
C14 C15 1.3900 . ?
C14 N2 1.3900 . ?
C14 C13 1.463(5) . ?
C15 H15 0.9300 . ?
C15 C16 1.3900 . ?
C16 H16 0.9300 . ?
C16 C17 1.3900 . ?
C17 H17 0.9300 . ?
C17 C18 1.3900 . ?
C18 H18 0.9300 . ?
C18 N2 1.3900 . ?
C12 H12 0.9300 . ?
C12 C11 1.383(6) . ?
C6 H6A 0.9700 . ?
C6 H6B 0.9700 . ?
C7 H7A 0.9700 . ?
C7 H7B 0.9700 . ?
C13 H13A 0.9700 . ?
C13 H13B 0.9700 . ?
C9 H9 0.9300 . ?
C9 C10 1.368(7) . ?
C1 H1A 0.9300 . ?
C1 C2 1.377(7) . ?
C11 H11 0.9300 . ?
C11 C10 1.365(7) . ?
C4 H4 0.9300 . ?
C4 C3 1.369(7) . ?
C3 H3 0.9300 . ?
C3 C2 1.363(8) . ?
C10 H10 0.9300 . ?
C19 H19A 0.9600 . ?
C19 H19B 0.9600 . ?
C19 H19C 0.9600 . ?
C2 H2 0.9300 . ?

loop_
_geom_torsion_atom_site_label_1
_geom_torsion_atom_site_label_2
_geom_torsion_atom_site_label_3
_geom_torsion_atom_site_label_4
_geom_torsion
_geom_torsion_site_symmetry_1
_geom_torsion_site_symmetry_2
_geom_torsion_site_symmetry_3
_geom_torsion_site_symmetry_4
_geom_torsion_publ_flag
Dy1 N4 C6 C5 39.8(4) . . . . ?
Dy1 N4 C7 C8 -47.7(4) . . . . ?
Dy1 N4 C13 C14 -46.5(4) . . . . ?
Dy1 N3 C8 C7 0.3(5) . . . . ?
Dy1 N3 C8 C9 -175.5(3) . . . . ?
Dy1 N3 C12 C11 174.2(4) . . . . ?
Dy1 N1 C5 C6 14.7(5) . . . . ?
Dy1 N1 C5 C4 -170.4(3) . . . . ?
Dy1 N1 C1 C2 170.8(4) . . . . ?
N3 C8 C7 N4 32.9(5) . . . . ?
N3 C8 C9 C10 1.9(7) . . . . ?
N3 C12 C11 C10 0.3(9) . . . . ?
N1 C5 C6 N4 -37.8(5) . . . . ?
N1 C5 C4 C3 -1.6(7) . . . . ?
N1 C1 C2 C3 -0.6(9) . . . . ?
C8 N3 C12 C11 1.2(7) . . . . ?
C8 C9 C10 C11 -0.3(8) . . . . ?
C5 N1 C1 C2 0.0(8) . . . . ?
C5 C4 C3 C2 1.0(8) . . . . ?
C14 C15 C16 C17 0.0 . . . . ?
C15 C14 N2 Dy1 157.15(18) . . . . ?
C15 C14 N2 C18 0.0 . . . . ?
C15 C14 C13 N4 -133.5(3) . . . . ?
C15 C16 C17 C18 0.0 . . . . ?
C16 C17 C18 N2 0.0 . . . . ?
C17 C18 N2 Dy1 -156.64(18) . . . . ?
C17 C18 N2 C14 0.0 . . . . ?
N2 C14 C15 C16 0.0 . . . . ?
N2 C14 C13 N4 50.2(4) . . . . ?
C12 N3 C8 C7 173.5(4) . . . . ?
C12 N3 C8 C9 -2.3(7) . . . . ?
C12 C11 C10 C9 -0.7(9) . . . . ?
C6 N4 C7 C8 -168.4(3) . . . . ?
C6 N4 C13 C14 75.7(4) . . . . ?
C6 C5 C4 C3 173.2(4) . . . . ?
C7 N4 C6 C5 159.3(3) . . . . ?
C7 N4 C13 C14 -165.9(3) . . . . ?
C7 C8 C9 C10 -173.7(5) . . . . ?
C13 N4 C6 C5 -81.6(4) . . . . ?
C13 N4 C7 C8 71.9(4) . . . . ?
C13 C14 C15 C16 -176.1(4) . . . . ?
C13 C14 N2 Dy1 -26.3(3) . . . . ?
C13 C14 N2 C18 176.5(3) . . . . ?
C9 C8 C7 N4 -151.3(4) . . . . ?
C1 N1 C5 C6 -173.8(4) . . . . ?
C1 N1 C5 C4 1.1(7) . . . . ?
C4 C5 C6 N4 147.2(4) . . . . ?
C4 C3 C2 C1 0.0(9) . . . . ?

loop_
_platon_squeeze_void_nr
_platon_squeeze_void_average_x
_platon_squeeze_void_average_y
_platon_squeeze_void_average_z
_platon_squeeze_void_volume
_platon_squeeze_void_count_electrons
_platon_squeeze_void_content
1 0.000 0.000 0.500 155 35 ' '
